data_7034565
loop_
_publ_author_name
'Santra, Saikat'
'Mukherjee, Sandip'
'Bej, Somnath'
'Saha, Subrata'
'Ghosh, Pradyut'

_publ_section_title
;
 Amino-ether macrocycle that forms Cu(II) templated threaded heteroleptic
 complexes: a detailed selectivity, structural and theoretical
 investigations.
;
_journal_issue 34
_journal_name_full 'Dalton transactions (Cambridge, England : 2003)'
_journal_page_first 15198
_journal_page_last 15211
_journal_paper_doi 10.1039/c5dt00596e
_journal_volume 44
_journal_year 2015
_chemical_formula_moiety 'C38 H43 Cu N5 O4, 2(Cl O4)'
_chemical_formula_sum 'C38 H43 Cl2 Cu N5 O12'
_chemical_formula_weight 896.21
_chemical_name_systematic
;
 ?
;
_space_group_crystal_system monoclinic
_space_group_IT_number 14
_space_group_name_Hall '-P 2ybc'
_space_group_name_H-M_alt 'P 1 21/c 1'
_symmetry_space_group_name_Hall '-P 2ybc'
_symmetry_space_group_name_H-M 'P 1 21/c 1'
_atom_sites_solution_hydrogens geom
_audit_creation_method SHELXL-2014
_audit_update_record
;
2015-03-19 deposited with the CCDC.
2015-03-23 downloaded from the CCDC.
;
_cell_angle_alpha 90
_cell_angle_beta 103.675(2)
_cell_angle_gamma 90
_cell_formula_units_Z 4
_cell_length_a 19.9719(17)
_cell_length_b 10.4277(9)
_cell_length_c 22.0793(19)
_cell_measurement_reflns_used 7612
_cell_measurement_temperature 150(2)
_cell_measurement_theta_max 24.723
_cell_measurement_theta_min 1.899
_cell_volume 4467.9(7)
_computing_cell_refinement 'Bruker SMART'
_computing_data_collection 'Bruker SMART'
_computing_data_reduction 'Bruker SAINT'
_computing_molecular_graphics DIAMOND-3.0
_computing_publication_material WinGX
_computing_structure_refinement 'SHELXL-2014 (Sheldrick, 2014)'
_computing_structure_solution 'SHELXL-2014 (Sheldrick, 2014)'
_diffrn_ambient_temperature 150(2)
_diffrn_measured_fraction_theta_full 0.999
_diffrn_measured_fraction_theta_max 0.998
_diffrn_measurement_device_type 'Bruker APEX-II CCD'
_diffrn_measurement_method '\f and \w scans'
_diffrn_radiation_type MoK\a
_diffrn_radiation_wavelength 0.71073
_diffrn_reflns_av_R_equivalents 0.0588
_diffrn_reflns_av_unetI/netI 0.0395
_diffrn_reflns_Laue_measured_fraction_full 0.999
_diffrn_reflns_Laue_measured_fraction_max 0.998
_diffrn_reflns_limit_h_max 23
_diffrn_reflns_limit_h_min -23
_diffrn_reflns_limit_k_max 11
_diffrn_reflns_limit_k_min -12
_diffrn_reflns_limit_l_max 25
_diffrn_reflns_limit_l_min -25
_diffrn_reflns_number 50980
_diffrn_reflns_point_group_measured_fraction_full 0.999
_diffrn_reflns_point_group_measured_fraction_max 0.998
_diffrn_reflns_theta_full 24.723
_diffrn_reflns_theta_max 24.723
_diffrn_reflns_theta_min 1.899
_diffrn_source 'fine-focus sealed tube'
_exptl_absorpt_coefficient_mu 0.670
_exptl_absorpt_correction_T_max 0.8554
_exptl_absorpt_correction_T_min 0.7784
_exptl_absorpt_correction_type multi-scan
_exptl_absorpt_process_details SADABS
_exptl_crystal_colour green
_exptl_crystal_density_diffrn 1.332
_exptl_crystal_description block
_exptl_crystal_F_000 1860
_exptl_crystal_size_max 0.46
_exptl_crystal_size_mid 0.22
_exptl_crystal_size_min 0.18
_refine_diff_density_max 0.608
_refine_diff_density_min -0.463
_refine_diff_density_rms 0.057
_refine_ls_extinction_method none
_refine_ls_goodness_of_fit_ref 1.100
_refine_ls_hydrogen_treatment constr
_refine_ls_matrix_type full
_refine_ls_number_parameters 523
_refine_ls_number_reflns 7612
_refine_ls_number_restraints 0
_refine_ls_restrained_S_all 1.100
_refine_ls_R_factor_all 0.0891
_refine_ls_R_factor_gt 0.0588
_refine_ls_shift/su_max 0.000
_refine_ls_shift/su_mean 0.000
_refine_ls_structure_factor_coef Fsqd
_refine_ls_weighting_details 'w=1/[\s^2^(Fo^2^)+(0.1007P)^2^+0.1817P] where P=(Fo^2^+2Fc^2^)/3'
_refine_ls_weighting_scheme calc
_refine_ls_wR_factor_gt 0.1662
_refine_ls_wR_factor_ref 0.1822
_reflns_Friedel_coverage 0.000
_reflns_number_gt 5043
_reflns_number_total 7612
_reflns_threshold_expression 'I > 2\s(I)'
_cod_data_source_file c5dt00596e2.cif
_cod_data_source_block PRT2
_cod_depositor_comments
;
The following automatic conversions were performed:

'_exptl_absorpt_correction_type' value 'MULTI-SCAN' changed to
'multi-scan' according to
/usr/data/users/saulius/crontab/automatic-downloads/rss-feeds/RSC/lib/dictionaries/cif_core.dic
dictionary named 'cif_core.dic' version 2.4.2 from 2011-04-26.

Automatic conversion script
Id: cif_fix_values 3105 2015-03-04 15:46:00Z robertas 

 Adding full bibliography for 7034563--7034567.cif.
;
_cod_database_code 7034565
_shelx_space_group_comment
;
The symmetry employed for this shelxl refinement is uniquely defined
by the following loop, which should always be used as a source of
symmetry information in preference to the above space-group names.
They are only intended as comments.
;
_shelxl_version_number 2014-3

loop_
_space_group_symop_operation_xyz
'x, y, z'
'-x, y+1/2, -z+1/2'
'-x, -y, -z'
'x, -y-1/2, z-1/2'

loop_
_atom_site_label
_atom_site_type_symbol
_atom_site_fract_x
_atom_site_fract_y
_atom_site_fract_z
_atom_site_U_iso_or_equiv
_atom_site_adp_type
_atom_site_occupancy
_atom_site_site_symmetry_order
_atom_site_calc_flag
_atom_site_refinement_flags_posn
_atom_site_refinement_flags_adp
C1 C 0.0323(3) 1.1653(4) 0.9219(2) 0.0779(13) Uani 1 1 d . .
H1A H 0.0391 1.2455 0.9447 0.093 Uiso 1 1 calc R U
H1B H 0.0701 1.1082 0.9399 0.093 Uiso 1 1 calc R U
C2 C -0.0342(2) 1.1067(4) 0.9257(2) 0.0747(12) Uani 1 1 d . .
H2A H -0.0408 1.1148 0.9677 0.090 Uiso 1 1 calc R U
H2B H -0.0720 1.1498 0.8973 0.090 Uiso 1 1 calc R U
C3 C -0.0866(2) 0.8979(5) 0.91654(18) 0.0643(11) Uani 1 1 d . .
C4 C -0.1486(2) 0.9471(5) 0.9268(2) 0.0810(14) Uani 1 1 d . .
H4 H -0.1555 1.0351 0.9283 0.097 Uiso 1 1 calc R U
C5 C -0.1987(2) 0.8627(7) 0.9344(2) 0.0917(16) Uani 1 1 d . .
H5 H -0.2401 0.8949 0.9405 0.110 Uiso 1 1 calc R U
C6 C -0.1901(2) 0.7367(7) 0.9333(2) 0.0911(16) Uani 1 1 d . .
H6 H -0.2252 0.6825 0.9387 0.109 Uiso 1 1 calc R U
C7 C -0.1284(2) 0.6837(5) 0.9241(2) 0.0797(13) Uani 1 1 d . .
H7 H -0.1219 0.5954 0.9244 0.096 Uiso 1 1 calc R U
C8 C -0.0772(2) 0.7676(4) 0.91452(17) 0.0612(10) Uani 1 1 d . .
C9 C -0.0005(3) 0.5925(4) 0.9121(2) 0.0774(13) Uani 1 1 d . .
H9A H -0.0326 0.5430 0.8810 0.093 Uiso 1 1 calc R U
H9B H -0.0048 0.5653 0.9530 0.093 Uiso 1 1 calc R U
C10 C 0.0708(2) 0.5705(4) 0.9059(2) 0.0741(12) Uani 1 1 d . .
H10A H 0.1004 0.6406 0.9248 0.089 Uiso 1 1 calc R U
H10B H 0.0888 0.4915 0.9267 0.089 Uiso 1 1 calc R U
C11 C 0.1319(2) 0.5677(3) 0.8255(2) 0.0588(10) Uani 1 1 d . .
C12 C 0.1301(2) 0.5681(4) 0.7632(2) 0.0649(11) Uani 1 1 d . .
H12 H 0.0883 0.5579 0.7342 0.078 Uiso 1 1 calc R U
C13 C 0.1896(3) 0.5834(4) 0.7432(2) 0.0716(12) Uani 1 1 d . .
H13 H 0.1879 0.5818 0.7008 0.086 Uiso 1 1 calc R U
C14 C 0.2525(2) 0.6013(4) 0.7860(2) 0.0682(12) Uani 1 1 d . .
C15 C 0.2542(2) 0.5932(4) 0.8480(2) 0.0680(11) Uani 1 1 d . .
H15 H 0.2962 0.5998 0.8771 0.082 Uiso 1 1 calc R U
C16 C 0.1944(2) 0.5754(4) 0.8685(2) 0.0667(11) Uani 1 1 d . .
H16 H 0.1964 0.5686 0.9109 0.080 Uiso 1 1 calc R U
C17 C 0.3176(3) 0.6271(5) 0.7657(3) 0.0875(15) Uani 1 1 d . .
H17A H 0.3557 0.6281 0.8022 0.105 Uiso 1 1 calc R U
H17B H 0.3254 0.5571 0.7393 0.105 Uiso 1 1 calc R U
C18 C 0.3856(3) 0.7578(5) 0.7127(3) 0.0909(15) Uani 1 1 d . .
H18A H 0.4221 0.7274 0.7468 0.109 Uiso 1 1 calc R U
H18B H 0.3842 0.7026 0.6771 0.109 Uiso 1 1 calc R U
C19 C 0.4005(3) 0.8871(5) 0.6972(3) 0.0891(15) Uani 1 1 d . .
H19A H 0.3690 0.9130 0.6587 0.107 Uiso 1 1 calc R U
H19B H 0.4471 0.8922 0.6915 0.107 Uiso 1 1 calc R U
C20 C 0.3989(2) 1.1094(5) 0.7334(2) 0.0838(14) Uani 1 1 d . .
H20A H 0.4350 1.1210 0.7112 0.101 Uiso 1 1 calc R U
H20B H 0.4106 1.1593 0.7715 0.101 Uiso 1 1 calc R U
C21 C 0.3320(2) 1.1531(5) 0.6941(2) 0.0861(14) Uani 1 1 d . .
H21A H 0.3217 1.1075 0.6547 0.103 Uiso 1 1 calc R U
H21B H 0.3337 1.2442 0.6857 0.103 Uiso 1 1 calc R U
C22 C 0.2737(3) 1.2325(4) 0.7723(3) 0.0852(14) Uani 1 1 d . .
H22A H 0.2743 1.3134 0.7507 0.102 Uiso 1 1 calc R U
H22B H 0.3138 1.2302 0.8070 0.102 Uiso 1 1 calc R U
C23 C 0.2092(2) 1.2261(4) 0.7971(2) 0.0683(11) Uani 1 1 d . .
C24 C 0.2123(2) 1.2274(4) 0.8594(2) 0.0728(12) Uani 1 1 d . .
H24 H 0.2552 1.2339 0.8871 0.087 Uiso 1 1 calc R U
C25 C 0.1544(2) 1.2195(4) 0.8829(2) 0.0702(12) Uani 1 1 d . .
H25 H 0.1581 1.2220 0.9256 0.084 Uiso 1 1 calc R U
C26 C 0.0910(2) 1.2077(4) 0.8420(2) 0.0627(11) Uani 1 1 d . .
C27 C 0.0868(2) 1.2118(4) 0.77794(19) 0.0627(10) Uani 1 1 d . .
H27 H 0.0440 1.2074 0.7499 0.075 Uiso 1 1 calc R U
C28 C 0.1444(2) 1.2221(4) 0.7568(2) 0.0714(12) Uani 1 1 d . .
H28 H 0.1407 1.2267 0.7141 0.086 Uiso 1 1 calc R U
C29 C 0.1466(2) 0.8969(4) 0.7321(2) 0.0623(10) Uani 1 1 d . .
H29 H 0.1502 0.8986 0.6909 0.075 Uiso 1 1 calc R U
C30 C 0.0826(2) 0.8857(4) 0.7441(2) 0.0673(11) Uani 1 1 d . .
H30 H 0.0438 0.8787 0.7114 0.081 Uiso 1 1 calc R U
C31 C 0.0762(2) 0.8850(4) 0.8042(2) 0.0681(12) Uani 1 1 d . .
H31 H 0.0331 0.8793 0.8131 0.082 Uiso 1 1 calc R U
C32 C 0.1353(2) 0.8930(4) 0.8518(2) 0.0636(11) Uani 1 1 d . .
H32 H 0.1324 0.8919 0.8932 0.076 Uiso 1 1 calc R U
C33 C 0.19864(19) 0.9027(3) 0.83706(18) 0.0515(9) Uani 1 1 d . .
C34 C 0.2644(2) 0.9120(3) 0.88500(18) 0.0573(10) Uani 1 1 d . .
C35 C 0.2679(3) 0.8964(5) 0.9476(2) 0.0795(13) Uani 1 1 d . .
H35 H 0.2284 0.8776 0.9614 0.095 Uiso 1 1 calc R U
C36 C 0.3306(3) 0.9090(6) 0.9894(2) 0.1091(19) Uani 1 1 d . .
H36 H 0.3340 0.8995 1.0319 0.131 Uiso 1 1 calc R U
C37 C 0.3883(3) 0.9357(6) 0.9677(3) 0.118(2) Uani 1 1 d . .
H37 H 0.4312 0.9452 0.9951 0.141 Uiso 1 1 calc R U
C38 C 0.3809(3) 0.9480(5) 0.9052(2) 0.0931(17) Uani 1 1 d . .
H38 H 0.4199 0.9652 0.8905 0.112 Uiso 1 1 calc R U
N1 N 0.31791(18) 0.7500(3) 0.73111(17) 0.0683(9) Uani 1 1 d . .
H1 H 0.2830 0.7395 0.6920 0.082 Uiso 1 1 calc R U
N2 N 0.39297(17) 0.9722(4) 0.74829(17) 0.0702(10) Uani 1 1 d . .
H2 H 0.4287 0.9512 0.7857 0.084 Uiso 1 1 calc R U
N3 N 0.27830(17) 1.1262(3) 0.72909(16) 0.0671(9) Uani 1 1 d . .
H3 H 0.2340 1.1228 0.6983 0.080 Uiso 1 1 calc R U
N4 N 0.20438(16) 0.9055(3) 0.77790(15) 0.0536(8) Uani 1 1 d . .
N5 N 0.32001(17) 0.9365(3) 0.86345(15) 0.0645(9) Uani 1 1 d . .
O1 O 0.03015(15) 1.1872(3) 0.85851(13) 0.0727(8) Uani 1 1 d . .
O2 O -0.03253(15) 0.9746(3) 0.90926(13) 0.0705(8) Uani 1 1 d . .
O3 O -0.01608(14) 0.7261(3) 0.90380(13) 0.0679(7) Uani 1 1 d . .
O4 O 0.06948(15) 0.5623(3) 0.84127(13) 0.0680(8) Uani 1 1 d . .
O5 O 0.7667(3) 0.3909(6) 0.9755(2) 0.184(2) Uani 1 1 d . .
O6 O 0.7667(3) 0.2192(4) 0.9069(2) 0.1489(18) Uani 1 1 d . .
O7 O 0.8638(3) 0.3453(5) 0.9443(2) 0.167(2) Uani 1 1 d . .
O8 O 0.7707(2) 0.4296(3) 0.87594(17) 0.1039(12) Uani 1 1 d . .
O9 O 0.6304(2) 0.9341(7) 0.8763(3) 0.243(4) Uani 1 1 d . .
O10 O 0.5558(3) 0.9133(6) 0.7901(3) 0.202(3) Uani 1 1 d . .
O11 O 0.5314(6) 0.8251(6) 0.8637(6) 0.339(7) Uani 1 1 d . .
O12 O 0.5308(2) 1.0391(4) 0.8683(2) 0.1253(15) Uani 1 1 d . .
Cl1 Cl 0.79248(8) 0.34501(14) 0.92727(6) 0.0933(4) Uani 1 1 d . .
Cl2 Cl 0.56378(7) 0.92632(14) 0.85475(8) 0.0932(4) Uani 1 1 d . .
Cu1 Cu 0.30000(2) 0.93465(4) 0.76487(2) 0.05560(19) Uani 1 1 d . .

loop_
_atom_site_aniso_label
_atom_site_aniso_U_11
_atom_site_aniso_U_22
_atom_site_aniso_U_33
_atom_site_aniso_U_23
_atom_site_aniso_U_13
_atom_site_aniso_U_12
C1 0.107(4) 0.066(3) 0.063(3) -0.002(2) 0.024(3) -0.004(3)
C2 0.089(3) 0.074(3) 0.066(3) 0.004(2) 0.027(2) 0.013(3)
C3 0.054(3) 0.090(3) 0.047(2) 0.004(2) 0.0078(18) 0.005(2)
C4 0.065(3) 0.107(4) 0.072(3) 0.003(3) 0.016(2) 0.015(3)
C5 0.052(3) 0.144(5) 0.079(3) -0.011(4) 0.016(2) 0.006(3)
C6 0.063(3) 0.131(5) 0.085(3) -0.023(3) 0.027(3) -0.028(3)
C7 0.076(3) 0.091(3) 0.073(3) -0.014(2) 0.018(2) -0.019(3)
C8 0.054(2) 0.078(3) 0.052(2) -0.010(2) 0.0130(18) -0.007(2)
C9 0.095(4) 0.064(3) 0.083(3) 0.000(2) 0.042(3) -0.007(2)
C10 0.091(3) 0.067(3) 0.071(3) 0.008(2) 0.033(3) 0.006(2)
C11 0.068(3) 0.042(2) 0.069(3) -0.0035(18) 0.020(2) -0.0029(18)
C12 0.078(3) 0.056(2) 0.060(3) -0.0049(19) 0.016(2) -0.006(2)
C13 0.090(4) 0.061(3) 0.068(3) -0.001(2) 0.026(3) 0.007(2)
C14 0.080(3) 0.041(2) 0.093(3) 0.010(2) 0.037(3) 0.014(2)
C15 0.061(3) 0.054(3) 0.088(3) 0.007(2) 0.016(2) 0.011(2)
C16 0.082(3) 0.055(2) 0.063(3) 0.0046(19) 0.017(2) 0.009(2)
C17 0.086(3) 0.064(3) 0.124(4) 0.016(3) 0.048(3) 0.015(3)
C18 0.083(3) 0.095(4) 0.113(4) -0.003(3) 0.058(3) 0.012(3)
C19 0.072(3) 0.106(4) 0.099(4) -0.007(3) 0.040(3) -0.001(3)
C20 0.064(3) 0.089(3) 0.107(4) 0.005(3) 0.037(3) -0.012(3)
C21 0.074(3) 0.087(3) 0.105(4) 0.031(3) 0.036(3) -0.002(3)
C22 0.079(3) 0.060(3) 0.122(4) -0.013(3) 0.034(3) -0.012(2)
C23 0.075(3) 0.040(2) 0.089(3) -0.008(2) 0.019(3) 0.001(2)
C24 0.073(3) 0.052(3) 0.081(3) -0.008(2) -0.005(3) -0.003(2)
C25 0.085(3) 0.054(2) 0.064(3) -0.004(2) 0.004(2) -0.005(2)
C26 0.075(3) 0.041(2) 0.070(3) 0.0036(19) 0.013(2) 0.007(2)
C27 0.069(3) 0.053(2) 0.063(3) 0.0083(19) 0.010(2) 0.010(2)
C28 0.077(3) 0.065(3) 0.070(3) 0.006(2) 0.013(2) 0.011(2)
C29 0.055(3) 0.067(3) 0.064(3) 0.002(2) 0.011(2) -0.001(2)
C30 0.056(3) 0.055(2) 0.089(3) -0.003(2) 0.014(2) -0.003(2)
C31 0.053(3) 0.047(2) 0.109(4) -0.005(2) 0.029(3) -0.0031(19)
C32 0.066(3) 0.052(2) 0.080(3) -0.005(2) 0.032(2) -0.005(2)
C33 0.056(2) 0.038(2) 0.064(3) -0.0037(17) 0.0217(19) -0.0037(16)
C34 0.069(3) 0.049(2) 0.056(2) -0.0034(17) 0.017(2) -0.0022(19)
C35 0.080(3) 0.098(4) 0.063(3) -0.003(2) 0.021(3) -0.013(3)
C36 0.108(5) 0.158(6) 0.057(3) -0.001(3) 0.013(3) -0.021(4)
C37 0.082(4) 0.198(7) 0.065(3) -0.007(4) 0.000(3) -0.017(4)
C38 0.063(3) 0.150(5) 0.066(3) -0.004(3) 0.016(2) -0.021(3)
N1 0.071(2) 0.068(2) 0.075(2) -0.0041(18) 0.0346(18) 0.0003(18)
N2 0.053(2) 0.088(3) 0.073(2) -0.007(2) 0.0206(17) -0.0004(18)
N3 0.059(2) 0.067(2) 0.077(2) 0.0060(19) 0.0181(18) -0.0070(17)
N4 0.0506(19) 0.0486(18) 0.062(2) -0.0020(15) 0.0142(16) -0.0032(14)
N5 0.050(2) 0.086(3) 0.058(2) -0.0038(17) 0.0144(16) -0.0071(17)
O1 0.076(2) 0.080(2) 0.0602(18) 0.0137(14) 0.0126(15) 0.0071(16)
O2 0.074(2) 0.0675(18) 0.0753(19) 0.0032(15) 0.0283(15) 0.0073(15)
O3 0.0662(18) 0.0632(18) 0.0811(19) -0.0006(14) 0.0313(15) -0.0060(14)
O4 0.0678(19) 0.0712(19) 0.0695(19) -0.0083(14) 0.0256(15) -0.0040(14)
O5 0.251(7) 0.234(6) 0.089(3) -0.031(4) 0.085(4) 0.003(5)
O6 0.210(5) 0.081(3) 0.140(4) 0.005(3) 0.009(3) -0.003(3)
O7 0.152(4) 0.151(4) 0.157(4) -0.037(3) -0.042(3) 0.077(3)
O8 0.118(3) 0.102(3) 0.088(2) 0.0230(19) 0.017(2) -0.009(2)
O9 0.078(3) 0.352(9) 0.256(7) -0.181(6) -0.050(4) 0.087(4)
O10 0.198(6) 0.231(7) 0.152(5) -0.056(4) -0.009(4) 0.073(5)
O11 0.471(15) 0.103(4) 0.586(17) 0.073(6) 0.411(14) 0.032(6)
O12 0.099(3) 0.106(3) 0.185(4) -0.024(3) 0.062(3) 0.013(2)
Cl1 0.1201(12) 0.0915(10) 0.0681(8) 0.0005(7) 0.0218(7) 0.0167(8)
Cl2 0.0683(8) 0.0935(10) 0.1192(12) -0.0044(8) 0.0253(8) 0.0086(7)
Cu1 0.0465(3) 0.0619(3) 0.0604(3) -0.0024(2) 0.0168(2) -0.0001(2)

loop_
_atom_type_symbol
_atom_type_description
_atom_type_scat_dispersion_real
_atom_type_scat_dispersion_imag
_atom_type_scat_source
C C 0.0033 0.0016 'International Tables Vol C Tables 4.2.6.8 and 6.1.1.4'
H H 0.0000 0.0000 'International Tables Vol C Tables 4.2.6.8 and 6.1.1.4'
N N 0.0061 0.0033 'International Tables Vol C Tables 4.2.6.8 and 6.1.1.4'
O O 0.0106 0.0060 'International Tables Vol C Tables 4.2.6.8 and 6.1.1.4'
Cl Cl 0.1484 0.1585 'International Tables Vol C Tables 4.2.6.8 and 6.1.1.4'
Cu Cu 0.3201 1.2651 'International Tables Vol C Tables 4.2.6.8 and 6.1.1.4'

loop_
_geom_angle_atom_site_label_1
_geom_angle_atom_site_label_2
_geom_angle_atom_site_label_3
_geom_angle
O1 C1 C2 107.8(4)
O2 C2 C1 108.0(4)
C8 C3 O2 116.8(4)
C8 C3 C4 119.9(4)
O2 C3 C4 123.3(4)
C5 C4 C3 118.7(5)
C6 C5 C4 122.1(5)
C5 C6 C7 120.9(5)
C8 C7 C6 118.2(5)
O3 C8 C3 117.0(4)
O3 C8 C7 122.9(4)
C3 C8 C7 120.1(4)
O3 C9 C10 109.0(4)
O4 C10 C9 108.2(4)
C12 C11 O4 116.4(4)
C12 C11 C16 119.8(4)
O4 C11 C16 123.7(4)
C11 C12 C13 120.3(4)
C12 C13 C14 120.6(4)
C15 C14 C13 118.3(4)
C15 C14 C17 119.7(5)
C13 C14 C17 122.0(5)
C14 C15 C16 121.2(4)
C11 C16 C15 119.4(4)
N1 C17 C14 114.6(4)
C19 C18 N1 111.4(4)
C18 C19 N2 108.6(4)
N2 C20 C21 108.7(4)
C20 C21 N3 107.4(4)
N3 C22 C23 112.8(3)
C24 C23 C28 117.4(4)
C24 C23 C22 121.7(4)
C28 C23 C22 120.9(5)
C23 C24 C25 122.6(4)
C26 C25 C24 118.8(4)
O1 C26 C25 125.3(4)
O1 C26 C27 115.5(4)
C25 C26 C27 119.2(4)
C28 C27 C26 120.1(4)
C27 C28 C23 121.7(4)
N4 C29 C30 122.3(4)
C31 C30 C29 119.7(4)
C30 C31 C32 118.6(4)
C33 C32 C31 119.3(4)
N4 C33 C32 121.7(4)
N4 C33 C34 115.4(3)
C32 C33 C34 122.9(4)
N5 C34 C35 122.3(4)
N5 C34 C33 115.5(3)
C35 C34 C33 122.3(4)
C36 C35 C34 118.9(5)
C35 C36 C37 119.4(5)
C38 C37 C36 118.2(5)
N5 C38 C37 123.5(5)
C17 N1 C18 107.3(3)
C17 N1 Cu1 125.3(3)
C18 N1 Cu1 106.4(3)
C19 N2 C20 112.7(4)
C19 N2 Cu1 106.7(3)
C20 N2 Cu1 110.7(3)
C22 N3 C21 110.8(3)
C22 N3 Cu1 119.8(3)
C21 N3 Cu1 104.9(3)
C33 N4 C29 118.4(3)
C33 N4 Cu1 116.4(3)
C29 N4 Cu1 125.1(3)
C34 N5 C38 117.8(4)
C34 N5 Cu1 113.3(3)
C38 N5 Cu1 128.7(3)
C26 O1 C1 118.1(3)
C3 O2 C2 117.6(3)
C8 O3 C9 117.6(3)
C11 O4 C10 116.7(3)
O5 Cl1 O7 109.7(4)
O5 Cl1 O8 107.5(3)
O7 Cl1 O8 108.5(3)
O5 Cl1 O6 112.8(4)
O7 Cl1 O6 110.8(3)
O8 Cl1 O6 107.3(3)
O11 Cl2 O9 120.3(6)
O11 Cl2 O10 98.0(6)
O9 Cl2 O10 103.7(4)
O11 Cl2 O12 112.1(4)
O9 Cl2 O12 110.9(3)
O10 Cl2 O12 110.4(3)
N2 Cu1 N4 176.56(14)
N2 Cu1 N5 103.11(14)
N4 Cu1 N5 79.05(13)
N2 Cu1 N1 82.75(14)
N4 Cu1 N1 99.02(12)
N5 Cu1 N1 111.24(14)
N2 Cu1 N3 82.36(14)
N4 Cu1 N3 94.40(12)
N5 Cu1 N3 109.94(13)
N1 Cu1 N3 138.37(14)

loop_
_geom_bond_atom_site_label_1
_geom_bond_atom_site_label_2
_geom_bond_distance
C1 O1 1.408(5)
C1 C2 1.481(6)
C2 O2 1.427(5)
C3 C8 1.374(6)
C3 O2 1.384(5)
C3 C4 1.407(6)
C4 C5 1.373(7)
C5 C6 1.326(7)
C6 C7 1.406(7)
C7 C8 1.400(6)
C8 O3 1.367(5)
C9 O3 1.430(5)
C9 C10 1.480(6)
C10 O4 1.422(5)
C11 C12 1.368(6)
C11 O4 1.373(5)
C11 C16 1.380(6)
C12 C13 1.371(6)
C13 C14 1.395(6)
C14 C15 1.366(6)
C14 C17 1.496(6)
C15 C16 1.385(6)
C17 N1 1.492(5)
C18 C19 1.439(7)
C18 N1 1.504(5)
C19 N2 1.471(6)
C20 N2 1.478(6)
C20 C21 1.481(6)
C21 N3 1.489(5)
C22 N3 1.479(5)
C22 C23 1.515(6)
C23 C24 1.362(6)
C23 C28 1.387(6)
C24 C25 1.377(6)
C25 C26 1.376(6)
C26 O1 1.367(5)
C26 C27 1.396(6)
C27 C28 1.345(6)
C29 N4 1.346(5)
C29 C30 1.368(6)
C30 C31 1.364(6)
C31 C32 1.384(6)
C32 C33 1.382(5)
C33 N4 1.338(5)
C33 C34 1.483(5)
C34 N5 1.331(5)
C34 C35 1.377(6)
C35 C36 1.375(7)
C36 C37 1.377(8)
C37 C38 1.359(7)
C38 N5 1.346(6)
N1 Cu1 2.125(3)
N2 Cu1 2.014(3)
N3 Cu1 2.154(3)
N4 Cu1 2.020(3)
N5 Cu1 2.118(3)
O5 Cl1 1.374(4)
O6 Cl1 1.442(4)
O7 Cl1 1.384(5)
O8 Cl1 1.421(4)
O9 Cl2 1.304(5)
O10 Cl2 1.405(6)
O11 Cl2 1.277(6)
O12 Cl2 1.414(4)
